data_2206525
loop_
_publ_author_name
'Lee, Jianchao'
'Takahashi, Hiroki'
'Matsui, Yoshihiko'
'Hori, Toshitaka'

_publ_section_title
;
 Iminodiethylenediaminium bis(2,5-dichlorobenzenesulfonate)
;
_journal_issue 8
_journal_name_full 'Acta Crystallographica Section E'
_journal_page_first o2403
_journal_page_last o2405
_journal_paper_doi 10.1107/S1600536805013711
_journal_volume 61
_journal_year 2005
_chemical_formula_iupac 'C4 H15 N3 2+, 2C6 H3 Cl2 O3 S -'
_chemical_formula_moiety 'C4 H15 N3 2+, 2C6 H3 Cl2 O3 S -'
_chemical_formula_sum 'C16 H21 Cl4 N3 O6 S2'
_chemical_formula_weight 557.29
_space_group_IT_number 14
_symmetry_cell_setting monoclinic
_symmetry_space_group_name_Hall '-P 2yn'
_symmetry_space_group_name_H-M 'P 1 21/n 1'
_atom_sites_solution_hydrogens geom
_atom_sites_solution_primary direct
_atom_sites_solution_secondary ' ?'
_cell_angle_alpha 90
_cell_angle_beta 103.25(2)
_cell_angle_gamma 90
_cell_formula_units_Z 4
_cell_length_a 12.924(4)
_cell_length_b 8.644(3)
_cell_length_c 21.250(5)
_cell_measurement_reflns_used 19169
_cell_measurement_temperature 173.1
_cell_measurement_theta_max 27.5
_cell_measurement_theta_min 3.0
_cell_volume 2310.7(12)
_computing_cell_refinement PROCESS-AUTO
_computing_data_collection 'PROCESS-AUTO (Rigaku, 1998)'
_computing_data_reduction 'CrystalStructure (Rigaku/MSC, 2004)'
_computing_molecular_graphics 'PLATON (Spek, 2003)'
_computing_publication_material CrystalStructure
_computing_structure_refinement 'CRYSTALS (Betteridge et al., 2003)'
_computing_structure_solution 'SIR92 (Altomare et al., 1994)'
_diffrn_detector_area_resol_mean 10.00
_diffrn_measured_fraction_theta_full 0.9963
_diffrn_measured_fraction_theta_max 0.9963
_diffrn_measurement_device_type 'Rigaku R-AXIS RAPID'
_diffrn_measurement_method \w
_diffrn_radiation_type 'Mo K\a'
_diffrn_radiation_wavelength 0.71073
_diffrn_reflns_av_R_equivalents 0.0200
_diffrn_reflns_limit_h_max 14
_diffrn_reflns_limit_h_min -16
_diffrn_reflns_limit_k_max 11
_diffrn_reflns_limit_k_min -11
_diffrn_reflns_limit_l_max 27
_diffrn_reflns_limit_l_min -27
_diffrn_reflns_number 22603
_diffrn_reflns_theta_full 27.48
_diffrn_reflns_theta_max 27.48
_diffrn_standards_decay_% 0
_diffrn_standards_interval_time 60
_diffrn_standards_number 2
_exptl_absorpt_coefficient_mu 0.731
_exptl_absorpt_correction_T_max 0.803
_exptl_absorpt_correction_T_min 0.776
_exptl_absorpt_correction_type multi-scan
_exptl_absorpt_process_details '(ABSCOR; Higashi, 1995)'
_exptl_crystal_colour colourless
_exptl_crystal_density_diffrn 1.602
_exptl_crystal_density_method 'not measured'
_exptl_crystal_description cube
_exptl_crystal_F_000 1144.00
_exptl_crystal_size_max 0.30
_exptl_crystal_size_mid 0.30
_exptl_crystal_size_min 0.30
_refine_diff_density_max 0.470
_refine_diff_density_min -0.260
_refine_ls_extinction_method none
_refine_ls_goodness_of_fit_ref 1.033
_refine_ls_hydrogen_treatment constr
_refine_ls_matrix_type full
_refine_ls_number_parameters 280
_refine_ls_number_reflns 5288
_refine_ls_R_factor_all 0.0382
_refine_ls_R_factor_gt 0.0315
_refine_ls_shift/su_max 0.001
_refine_ls_structure_factor_coef Fsqd
_refine_ls_weighting_details
;
w = [1-(F~o~-F~c~)^2^/6\s^2^(F)]^2^/[3.30T~0~(x)-0.458T~1~(x)+2.17T~2~(x)]
where T~i~ are Chebychev polynomials and x = F~c~/F~max~ (Watkin, 1994;
Prince, 1982)
;
_refine_ls_weighting_scheme calc
_refine_ls_wR_factor_gt 0.0319
_refine_ls_wR_factor_ref 0.0337
_reflns_number_gt 4061
_reflns_number_total 5288
_reflns_threshold_expression I>3\s(I)
_cod_data_source_file rz6063.cif
_cod_data_source_block I
_cod_original_cell_volume 2310.8(13)
_cod_original_sg_symbol_H-M 'P 21/n'
_cod_database_code 2206525
_cod_database_fobs_code 2206525

loop_
_symmetry_equiv_pos_site_id
_symmetry_equiv_pos_as_xyz
1 +X,+Y,+Z
2 1/2-X,1/2+Y,1/2-Z
3 -X,-Y,-Z
4 1/2+X,1/2-Y,1/2+Z

loop_
_atom_site_aniso_label
_atom_site_aniso_U_11
_atom_site_aniso_U_22
_atom_site_aniso_U_33
_atom_site_aniso_U_12
_atom_site_aniso_U_13
_atom_site_aniso_U_23
N1 0.0253(7) 0.0268(7) 0.0234(7) -0.0002(6) 0.0056(5) 0.0037(6)
N2 0.0282(7) 0.0220(7) 0.0320(8) -0.0003(6) 0.0080(6) 0.0033(6)
N3 0.0319(8) 0.0252(7) 0.0243(7) -0.0015(6) 0.0029(6) 0.0008(6)
C13 0.0400(10) 0.0282(9) 0.0265(8) 0.0013(8) 0.0104(7) -0.0023(7)
C14 0.0349(9) 0.0292(9) 0.0355(9) 0.0043(7) 0.0162(8) 0.0008(7)
C15 0.0260(9) 0.0340(10) 0.0420(10) -0.0003(8) 0.0097(7) -0.0034(8)
C16 0.0287(9) 0.0277(9) 0.0370(10) 0.0034(7) -0.0020(7) 0.0012(8)
Cl1 0.0280(2) 0.0303(2) 0.0284(2) -0.0107(2) 0.0041(2) 0.0022(2)
Cl2 0.0432(3) 0.0551(3) 0.0393(3) -0.0157(2) 0.0254(2) -0.0037(2)
S1 0.0233(2) 0.0251(2) 0.0182(2) -0.0039(2) 0.00440(10) 0.0002(2)
O1 0.0328(7) 0.0302(7) 0.0240(6) -0.0081(5) 0.0050(5) -0.0024(5)
O2 0.0428(8) 0.0320(7) 0.0264(6) -0.0091(6) 0.0007(5) 0.0061(5)
O3 0.0283(6) 0.0467(8) 0.0255(6) 0.0010(6) 0.0093(5) -0.0053(6)
C1 0.0210(7) 0.0230(8) 0.0201(7) 0.0005(6) 0.0053(6) -0.0003(6)
C2 0.0225(8) 0.0247(8) 0.0267(8) -0.0030(6) 0.0059(6) 0.0008(6)
C3 0.0362(9) 0.0360(10) 0.0279(9) -0.0104(8) 0.0069(7) -0.0087(8)
C4 0.0435(11) 0.0447(12) 0.0254(9) -0.0080(9) 0.0146(8) -0.0071(8)
C5 0.0276(8) 0.0347(9) 0.0305(9) -0.0048(7) 0.0145(7) -0.0010(8)
C6 0.0235(8) 0.0268(8) 0.0262(8) -0.0040(6) 0.0075(6) -0.0028(7)
Cl3 0.0398(2) 0.0431(3) 0.0281(2) 0.0157(2) 0.0037(2) 0.0060(2)
Cl4 0.0597(3) 0.0634(4) 0.0377(3) -0.0064(3) 0.0296(2) -0.0095(2)
S2 0.0234(2) 0.0193(2) 0.0223(2) 0.0025(2) 0.00670(10) 0.0015(2)
O4 0.0355(7) 0.0259(6) 0.0551(9) 0.0025(6) 0.0242(6) 0.0073(6)
O5 0.0264(6) 0.0289(6) 0.0264(6) 0.0044(5) 0.0037(5) 0.0023(5)
O6 0.0396(7) 0.0285(7) 0.0243(6) 0.0076(5) 0.0033(5) -0.0031(5)
C7 0.0204(7) 0.0200(8) 0.0271(8) -0.0018(6) 0.0067(6) -0.0026(6)
C8 0.0250(8) 0.0274(9) 0.0294(8) 0.0003(7) 0.0056(7) -0.0012(7)
C9 0.0246(8) 0.0376(11) 0.0447(11) 0.0053(8) 0.0071(8) -0.0019(9)
C10 0.0289(9) 0.0380(10) 0.0513(12) -0.0007(8) 0.0195(8) -0.0088(9)
C11 0.0339(9) 0.0350(10) 0.0340(9) -0.0084(8) 0.0170(8) -0.0075(8)
C12 0.0254(8) 0.0267(8) 0.0278(8) -0.0048(7) 0.0079(6) -0.0026(7)

loop_
_atom_site_label
_atom_site_fract_x
_atom_site_fract_y
_atom_site_fract_z
_atom_site_U_iso_or_equiv
_atom_site_thermal_displace_type
_atom_site_occupancy
_atom_site_type_symbol
N1 0.22891(11) 0.70628(17) 0.28583(7) 0.0252(4) Uani 1.000 N
N2 0.04822(12) 0.84415(17) 0.20428(7) 0.0272(4) Uani 1.000 N
N3 0.05314(12) 0.72501(18) 0.07701(7) 0.0277(4) Uani 1.000 N
C13 0.16544(15) 0.8249(2) 0.31085(9) 0.0311(5) Uani 1.000 C
C14 0.05188(15) 0.8160(2) 0.27257(9) 0.0319(5) Uani 1.000 C
C15 -0.04623(14) 0.7827(2) 0.16050(10) 0.0337(6) Uani 1.000 C
C16 -0.03989(15) 0.8060(2) 0.09107(9) 0.0327(5) Uani 1.000 C
Cl1 0.29014(3) 0.54049(5) 0.43470(2) 0.02930(10) Uani 1.000 Cl
Cl2 -0.04546(4) 0.17606(7) 0.54363(2) 0.0433(2) Uani 1.000 Cl
S1 0.13031(3) 0.29271(5) 0.34132(2) 0.02220(10) Uani 1.000 S
O1 0.04600(10) 0.18324(15) 0.31895(6) 0.0292(4) Uani 1.000 O
O2 0.11548(11) 0.43852(16) 0.30693(6) 0.0349(4) Uani 1.000 O
O3 0.23540(10) 0.22671(17) 0.34492(6) 0.0330(4) Uani 1.000 O
C1 0.12607(13) 0.33458(19) 0.42314(7) 0.0213(4) Uani 1.000 C
C2 0.19421(13) 0.4374(2) 0.46254(8) 0.0246(5) Uani 1.000 C
C3 0.18895(16) 0.4596(2) 0.52619(9) 0.0334(5) Uani 1.000 C
C4 0.11508(17) 0.3795(3) 0.55153(9) 0.0368(6) Uani 1.000 C
C5 0.04744(14) 0.2782(2) 0.51242(9) 0.0297(5) Uani 1.000 C
C6 0.05174(13) 0.2543(2) 0.44857(8) 0.0252(5) Uani 1.000 C
Cl3 -0.19851(4) 0.47077(6) 0.00785(2) 0.03770(10) Uani 1.000 Cl
Cl4 -0.19700(5) 0.41523(8) 0.29959(3) 0.0506(2) Uani 1.000 Cl
S2 -0.00955(3) 0.27529(5) 0.10416(2) 0.02150(10) Uani 1.000 S
O4 0.05186(11) 0.40220(16) 0.08725(7) 0.0366(4) Uani 1.000 O
O5 0.04887(9) 0.18694(14) 0.15895(6) 0.0276(3) Uani 1.000 O
O6 -0.05627(11) 0.17791(15) 0.04937(6) 0.0315(4) Uani 1.000 O
C7 -0.11804(13) 0.36105(19) 0.13046(8) 0.0223(4) Uani 1.000 C
C8 -0.19795(14) 0.4436(2) 0.08882(9) 0.0274(5) Uani 1.000 C
C9 -0.27928(15) 0.5124(2) 0.11160(10) 0.0358(6) Uani 1.000 C
C10 -0.28073(15) 0.5021(3) 0.17630(11) 0.0377(6) Uani 1.000 C
C11 -0.20022(15) 0.4225(2) 0.21724(9) 0.0328(5) Uani 1.000 C
C12 -0.11930(14) 0.3498(2) 0.19540(8) 0.0263(5) Uani 1.000 C
H7 0.2213 0.7180 0.2433 0.0500 Uiso 1.000 H
H8 0.2928 0.7116 0.3061 0.0500 Uiso 1.000 H
H9 0.2088 0.6123 0.2925 0.0500 Uiso 1.000 H
H10 0.1947 0.9300 0.3054 0.0408 Uiso 1.000 H
H11 0.1691 0.8055 0.3577 0.0408 Uiso 1.000 H
H12 0.0082 0.8952 0.2890 0.0419 Uiso 1.000 H
H13 0.0231 0.7105 0.2776 0.0419 Uiso 1.000 H
H14 0.0473 0.9511 0.1954 0.0500 Uiso 1.000 H
H15 -0.1108 0.8362 0.1683 0.0436 Uiso 1.000 H
H16 -0.0510 0.6695 0.1692 0.0436 Uiso 1.000 H
H17 -0.0330 0.9192 0.0832 0.0400 Uiso 1.000 H
H18 -0.1060 0.7655 0.0616 0.0400 Uiso 1.000 H
H19 0.1091 0.7531 0.1027 0.0500 Uiso 1.000 H
H20 0.0574 0.7399 0.0399 0.0500 Uiso 1.000 H
H21 0.0484 0.6213 0.0809 0.0500 Uiso 1.000 H
H1 0.23928 0.5329 0.55410 0.0420 Uiso 1.000 H
H2 0.11042 0.3954 0.59741 0.0470 Uiso 1.000 H
H3 0.00148 0.1802 0.42102 0.0333 Uiso 1.000 H
H4 -0.33700 0.5692 0.08090 0.0471 Uiso 1.000 H
H5 -0.33894 0.5512 0.19323 0.0508 Uiso 1.000 H
H6 -0.06269 0.2910 0.22606 0.0342 Uiso 1.000 H

loop_
_atom_type_symbol
_atom_type_description
_atom_type_scat_dispersion_real
_atom_type_scat_dispersion_imag
_atom_type_scat_source
S S 0.1246 0.1234 'International Tables Vol C Tables 4.2.6.8 and 6.1.1.4'
O O 0.0106 0.0060 'International Tables Vol C Tables 4.2.6.8 and 6.1.1.4'
N N 0.0061 0.0033 'International Tables Vol C Tables 4.2.6.8 and 6.1.1.4'
Cl Cl 0.1484 0.1585 'International Tables Vol C Tables 4.2.6.8 and 6.1.1.4'
H H 0.0000 0.0000 'International Tables Vol C Tables 4.2.6.8 and 6.1.1.4'
C C 0.0033 0.0016 'International Tables Vol C Tables 4.2.6.8 and 6.1.1.4'

loop_
_geom_angle_atom_site_label_1
_geom_angle_atom_site_label_2
_geom_angle_atom_site_label_3
_geom_angle
_geom_angle_publ_flag
O1 S1 C1 105.34(8) yes
O1 S1 O2 113.78(8) yes
O1 S1 O3 112.67(8) yes
O3 S1 C1 105.29(8) yes
O2 S1 O3 112.39(8) yes
O2 S1 C1 106.53(8) yes
O4 S2 O5 112.59(8) yes
O5 S2 O6 112.50(8) yes
O4 S2 O6 113.06(8) yes
O4 S2 C7 106.13(8) yes
O5 S2 C7 105.59(8) yes
O6 S2 C7 106.25(8) yes
C14 N2 C15 113.93(15) yes
C13 N1 H9 112.0 no
C13 N1 H8 109.8 no
C13 N1 H7 110.0 no
H8 N1 H9 105.1 no
H7 N1 H9 107.6 no
H7 N1 H8 112.3 no
C15 N2 H14 105.0 no
C14 N2 H14 111.0 no
H19 N3 H20 110.3 no
C16 N3 H21 112.0 no
C16 N3 H19 110.6 no
C16 N3 H20 111.1 no
H20 N3 H21 105.5 no
H19 N3 H21 107.2 no
N1 C13 C14 108.70(14) yes
N2 C14 C13 109.46(16) yes
N2 C15 C16 110.53(15) yes
N3 C16 C15 111.27(15) yes
N1 C13 H10 109.4 no
H10 C13 H11 109.5 no
C14 C13 H11 110.3 no
N1 C13 H11 109.7 no
C14 C13 H10 109.3 no
N2 C14 H13 109.2 no
H12 C14 H13 109.5 no
C13 C14 H12 109.5 no
N2 C14 H12 109.9 no
C13 C14 H13 109.2 no
C16 C15 H15 109.5 no
N2 C15 H15 109.6 no
N2 C15 H16 108.5 no
C16 C15 H16 109.3 no
H15 C15 H16 109.4 no
H17 C16 H18 109.5 no
N3 C16 H17 108.7 no
C15 C16 H17 108.8 no
C15 C16 H18 109.6 no
N3 C16 H18 109.0 no
C2 C1 C6 118.96(14) no
S1 C1 C2 123.98(13) no
S1 C1 C6 117.03(12) no
Cl1 C2 C3 117.44(14) no
C1 C2 C3 120.79(16) no
Cl1 C2 C1 121.77(13) no
C2 C3 C4 120.25(17) no
C3 C4 C5 118.90(17) no
C4 C5 C6 121.62(17) no
Cl2 C5 C6 118.92(14) no
Cl2 C5 C4 119.46(15) no
C1 C6 C5 119.49(16) no
C4 C3 H1 119.9 no
C2 C3 H1 119.8 no
C3 C4 H2 120.8 no
C5 C4 H2 120.3 no
C5 C6 H3 120.1 no
C1 C6 H3 120.4 no
S2 C7 C8 122.35(13) yes
S2 C7 C12 118.13(13) yes
C8 C7 C12 119.46(16) no
Cl3 C8 C7 122.23(14) no
Cl3 C8 C9 117.17(14) no
C7 C8 C9 120.57(17) no
C8 C9 C10 120.22(18) no
C9 C10 C11 118.68(19) no
Cl4 C11 C10 119.54(16) no
Cl4 C11 C12 118.24(14) no
C10 C11 C12 122.20(18) no
C7 C12 C11 118.84(16) no
C8 C9 H4 119.6 no
C10 C9 H4 120.2 no
C9 C10 H5 120.9 no
C11 C10 H5 120.4 no
C7 C12 H6 120.7 no
C11 C12 H6 120.5 no

loop_
_geom_bond_atom_site_label_1
_geom_bond_atom_site_label_2
_geom_bond_distance
_geom_bond_publ_flag
Cl1 C2 1.7371(18) yes
Cl2 C5 1.7395(19) yes
Cl3 C8 1.7349(19) yes
Cl4 C11 1.742(2) yes
S1 O1 1.4392(14) yes
S1 O2 1.4475(14) yes
S1 O3 1.4589(14) yes
S1 C1 1.7891(15) yes
S2 O4 1.4468(15) yes
S2 O5 1.4512(13) yes
S2 O6 1.4513(13) yes
S2 C7 1.7853(18) yes
N1 C13 1.486(2) yes
N2 C14 1.462(2) yes
N2 C15 1.455(2) yes
N3 C16 1.480(2) yes
N1 H9 0.88 no
N1 H8 0.84 no
N1 H7 0.89 no
N2 H14 0.94 no
N3 H19 0.84 no
N3 H21 0.90 no
N3 H20 0.81 no
C13 C14 1.508(3) no
C15 C16 1.510(3) no
C13 H11 1.00 no
C13 H10 1.00 no
C14 H13 1.00 no
C14 H12 1.00 no
C15 H15 1.00 no
C15 H16 1.00 no
C16 H18 1.00 no
C16 H17 1.00 no
C1 C6 1.391(2) no
C1 C2 1.389(2) no
C2 C3 1.383(3) no
C3 C4 1.384(3) no
C4 C5 1.374(3) no
C5 C6 1.386(2) no
C3 H1 1.00 no
C4 H2 1.00 no
C6 H3 1.00 no
C7 C8 1.393(2) no
C7 C12 1.387(2) no
C8 C9 1.388(3) no
C9 C10 1.382(3) no
C10 C11 1.378(3) no
C11 C12 1.388(3) no
C9 H4 1.00 no
C10 H5 1.00 no
C12 H6 1.00 no

loop_
_geom_hbond_atom_site_label_D
_geom_hbond_atom_site_label_H
_geom_hbond_atom_site_label_A
_geom_hbond_site_symmetry_A
_geom_hbond_distance_DH
_geom_hbond_distance_HA
_geom_hbond_distance_DA
_geom_hbond_angle_DHA
_geom_hbond_publ_flag
N1 H7 O3 2_555 0.89 2.08 2.9242(19) 158 yes
N1 H8 O5 2_555 0.84 2.02 2.8475(19) 167 yes
N1 H9 O2 . 0.88 1.99 2.830(2) 160 yes
N2 H14 O5 1_565 0.94 2.18 3.1163(19) 170 yes
N3 H19 O3 2_555 0.84 2.08 2.854(2) 155 yes
N3 H20 O6 3_565 0.81 2.02 2.823(2) 168 yes
N3 H21 O4 . 0.90 1.90 2.799(2) 174 yes

loop_
_geom_torsion_atom_site_label_1
_geom_torsion_atom_site_label_2
_geom_torsion_atom_site_label_3
_geom_torsion_atom_site_label_4
_geom_torsion
_geom_torsion_publ_flag
O3 S1 C1 C6 -116.42(14) no
O2 S1 C1 C2 -58.14(17) no
O1 S1 C1 C2 -179.30(15) no
O1 S1 C1 C6 2.88(15) no
O2 S1 C1 C6 124.04(14) no
O3 S1 C1 C2 61.41(17) no
O4 S2 C7 C12 -110.84(15) no
O4 S2 C7 C8 66.33(16) no
O5 S2 C7 C8 -173.94(14) no
O5 S2 C7 C12 8.89(16) no
O6 S2 C7 C8 -54.26(16) no
O6 S2 C7 C12 128.57(14) no
C14 N2 C15 C16 -175.75(14) no
C15 N2 C14 C13 157.89(14) no
N1 C13 C14 N2 -59.56(18) no
N2 C15 C16 N3 60.72(18) no
S1 C1 C2 C3 -177.50(14) no
S1 C1 C2 Cl1 1.5(2) no
S1 C1 C6 C5 177.78(13) no
C6 C1 C2 Cl1 179.30(13) no
C6 C1 C2 C3 0.3(3) no
C2 C1 C6 C5 -0.2(3) no
C1 C2 C3 C4 -0.2(3) no
Cl1 C2 C3 C4 -179.24(16) no
C2 C3 C4 C5 -0.1(3) no
C3 C4 C5 C6 0.2(3) no
C3 C4 C5 Cl2 179.73(16) no
Cl2 C5 C6 C1 -179.63(13) no
C4 C5 C6 C1 -0.1(3) no
S2 C7 C8 Cl3 -0.3(2) no
S2 C7 C8 C9 -178.09(14) no
C12 C7 C8 Cl3 176.86(14) no
C12 C7 C8 C9 -1.0(3) no
S2 C7 C12 C11 176.80(14) no
C8 C7 C12 C11 -0.5(3) no
Cl3 C8 C9 C10 -176.71(16) no
C7 C8 C9 C10 1.2(3) no
C8 C9 C10 C11 0.0(3) no
C9 C10 C11 Cl4 177.14(16) no
C9 C10 C11 C12 -1.4(3) no
Cl4 C11 C12 C7 -176.90(14) no
C10 C11 C12 C7 1.7(3) no

loop_
_cod_related_entry_id
_cod_related_entry_database
_cod_related_entry_code
1 ChemSpider 21129063
